data_1546560
loop_
_publ_author_name
'Wang, Zhen'
'Wang, Tianli'
'Yao, Weijun'
'Lu, Yixin'

_publ_section_title
;
 Phosphine-Catalyzed Enantioselective [4 + 2] Annulation of o-Quinone
 Methides with Allene Ketones
;
_journal_name_full 'Organic Letters'
_journal_paper_doi 10.1021/acs.orglett.7b01936
_journal_year 2017
_chemical_absolute_configuration ad
_chemical_formula_moiety 'C29 H26 O7'
_chemical_formula_sum 'C29 H26 O7'
_chemical_formula_weight 486.50
_space_group_crystal_system monoclinic
_space_group_IT_number 4
_space_group_name_Hall 'P 2yb'
_space_group_name_H-M_alt 'P 1 21 1'
_symmetry_space_group_name_Hall 'P 2yb'
_symmetry_space_group_name_H-M 'P 1 21 1'
_atom_sites_solution_hydrogens geom
_audit_creation_method SHELXL-2014/6
_cell_angle_alpha 90
_cell_angle_beta 101.793(2)
_cell_angle_gamma 90
_cell_formula_units_Z 4
_cell_length_a 11.2281(5)
_cell_length_b 9.6521(5)
_cell_length_c 24.3706(11)
_cell_measurement_reflns_used 1202
_cell_measurement_temperature 100(2)
_cell_measurement_theta_max 74.439
_cell_measurement_theta_min 3.705
_cell_volume 2585.4(2)
_computing_cell_refinement 'SHELXTL, Acta Cryst., Sect. A 2008, 64, 112-122.'
_computing_data_collection 'APEX3 v2015.5.2'
_computing_data_reduction 'Saint, APEX v2014.11.0.'
_computing_molecular_graphics Ortep3
_computing_publication_material 'APEX3 v2015.5.2'
_computing_structure_refinement 'SHELXL-2014/6 (Sheldrick, 2014)'
_computing_structure_solution 'SHELXT, Acta Cryst., Sect. A 2015, A71, 3-8.'
_diffrn_ambient_temperature 100(2)
_diffrn_measured_fraction_theta_full 0.981
_diffrn_measured_fraction_theta_max 0.973
_diffrn_measurement_device_type 'Bruker AXS D8 Venture '
_diffrn_measurement_method 'profile data from \q/2\q scans'
_diffrn_radiation_type CuK\a
_diffrn_radiation_wavelength 1.54178
_diffrn_reflns_av_R_equivalents 0.0342
_diffrn_reflns_av_unetI/netI 0.0387
_diffrn_reflns_Laue_measured_fraction_full 0.981
_diffrn_reflns_Laue_measured_fraction_max 0.973
_diffrn_reflns_limit_h_max 12
_diffrn_reflns_limit_h_min -13
_diffrn_reflns_limit_k_max 11
_diffrn_reflns_limit_k_min -12
_diffrn_reflns_limit_l_max 29
_diffrn_reflns_limit_l_min -30
_diffrn_reflns_number 30162
_diffrn_reflns_point_group_measured_fraction_full 0.983
_diffrn_reflns_point_group_measured_fraction_max 0.976
_diffrn_reflns_theta_full 67.679
_diffrn_reflns_theta_max 74.439
_diffrn_reflns_theta_min 3.705
_exptl_absorpt_coefficient_mu 0.735
_exptl_absorpt_correction_T_max 0.879
_exptl_absorpt_correction_T_min 0.823
_exptl_absorpt_correction_type multi-scan
_exptl_absorpt_process_details Sadabs
_exptl_crystal_colour 'light yellow'
_exptl_crystal_density_diffrn 1.250
_exptl_crystal_description plate
_exptl_crystal_F_000 1024
_exptl_crystal_size_max 0.275
_exptl_crystal_size_mid 0.255
_exptl_crystal_size_min 0.180
_refine_diff_density_max 0.276
_refine_diff_density_min -0.215
_refine_diff_density_rms 0.042
_refine_ls_abs_structure_details
;
 Refined as an inversion twin.
;
_refine_ls_abs_structure_Flack -0.03(17)
_refine_ls_extinction_method none
_refine_ls_goodness_of_fit_ref 1.038
_refine_ls_hydrogen_treatment constr
_refine_ls_matrix_type full
_refine_ls_number_parameters 656
_refine_ls_number_reflns 10058
_refine_ls_number_restraints 1
_refine_ls_restrained_S_all 1.038
_refine_ls_R_factor_all 0.0440
_refine_ls_R_factor_gt 0.0404
_refine_ls_shift/su_max 0.000
_refine_ls_shift/su_mean 0.000
_refine_ls_structure_factor_coef Fsqd
_refine_ls_weighting_details 'w=1/[\s^2^(Fo^2^)+(0.0396P)^2^+1.0132P] where P=(Fo^2^+2Fc^2^)/3'
_refine_ls_weighting_scheme calc
_refine_ls_wR_factor_gt 0.0984
_refine_ls_wR_factor_ref 0.1008
_reflns_Friedel_coverage 0.888
_reflns_Friedel_fraction_full 0.985
_reflns_Friedel_fraction_max 0.979
_reflns_number_gt 9340
_reflns_number_total 10058
_reflns_threshold_expression 'I > 2\s(I)'
_cod_data_source_file ol7b01936_si_002.cif
_cod_data_source_block shelx
_cod_database_code 1546560
_shelx_space_group_comment
;
The symmetry employed for this shelxl refinement is uniquely defined
by the following loop, which should always be used as a source of
symmetry information in preference to the above space-group names.
They are only intended as comments.
;
_shelx_estimated_absorpt_t_min 0.823
_shelx_estimated_absorpt_t_max 0.879
_shelxl_version_number 2014/6

loop_
_space_group_symop_operation_xyz
'x, y, z'
'-x, y+1/2, -z'

loop_
_atom_site_label
_atom_site_type_symbol
_atom_site_fract_x
_atom_site_fract_y
_atom_site_fract_z
_atom_site_U_iso_or_equiv
_atom_site_adp_type
_atom_site_occupancy
_atom_site_site_symmetry_order
_atom_site_calc_flag
_atom_site_refinement_flags_posn
_atom_site_refinement_flags_adp
O1A O 0.1009(2) 0.1592(2) 0.28240(10) 0.0408(5) Uani 1 1 d . .
O2A O 0.3068(2) 0.1125(2) 0.29629(9) 0.0404(5) Uani 1 1 d . .
O3A O 0.14869(19) 0.4820(2) 0.43616(9) 0.0339(5) Uani 1 1 d . .
O4A O 0.4760(2) 0.2041(2) 0.67558(10) 0.0428(5) Uani 1 1 d . .
O5A O 0.3262(2) 0.8084(3) 0.53927(12) 0.0498(6) Uani 1 1 d . .
O6A O -0.1475(2) 0.2107(2) 0.68291(9) 0.0416(6) Uani 1 1 d . .
O7A O 0.0384(2) 0.1182(2) 0.68816(10) 0.0442(6) Uani 1 1 d . .
C1A C 0.1883(3) 0.0622(3) 0.27054(14) 0.0395(8) Uani 1 1 d . .
H1A1 H 0.1814 0.0534 0.2295 0.047 Uiso 1 1 calc R U
H1A2 H 0.1743 -0.0301 0.2858 0.047 Uiso 1 1 calc R U
C2A C 0.2852(3) 0.2066(3) 0.33594(13) 0.0343(7) Uani 1 1 d . .
C3A C 0.3680(3) 0.2713(3) 0.37709(13) 0.0334(7) Uani 1 1 d . .
H3A H 0.4526 0.2523 0.3822 0.040 Uiso 1 1 calc R U
C4A C 0.3231(3) 0.3673(3) 0.41153(13) 0.0321(7) Uani 1 1 d . .
C5A C 0.4037(3) 0.4461(3) 0.45798(14) 0.0318(7) Uani 1 1 d . .
H5A H 0.4853 0.4572 0.4481 0.038 Uiso 1 1 calc R U
C6A C 0.3473(3) 0.5913(3) 0.46012(15) 0.0353(7) Uani 1 1 d . .
H6A1 H 0.3964 0.6451 0.4913 0.042 Uiso 1 1 calc R U
H6A2 H 0.3482 0.6412 0.4247 0.042 Uiso 1 1 calc R U
C7A C 0.2195(3) 0.5797(3) 0.46839(13) 0.0302(6) Uani 1 1 d . .
C8A C 0.1990(3) 0.3933(3) 0.40170(13) 0.0312(6) Uani 1 1 d . .
C9A C 0.1146(3) 0.3289(3) 0.35924(13) 0.0326(6) Uani 1 1 d . .
H9A H 0.0301 0.3493 0.3528 0.039 Uiso 1 1 calc R U
C10A C 0.1620(3) 0.2340(3) 0.32750(13) 0.0342(7) Uani 1 1 d . .
C11A C 0.4214(3) 0.3751(3) 0.51496(13) 0.0288(6) Uani 1 1 d . .
C12A C 0.5034(3) 0.4300(3) 0.56075(15) 0.0354(7) Uani 1 1 d . .
H12A H 0.5487 0.5104 0.5556 0.043 Uiso 1 1 calc R U
C13A C 0.5204(3) 0.3710(3) 0.61285(14) 0.0393(7) Uani 1 1 d . .
H13A H 0.5774 0.4100 0.6431 0.047 Uiso 1 1 calc R U
C14A C 0.4540(3) 0.2536(3) 0.62155(13) 0.0334(7) Uani 1 1 d . .
C15A C 0.3739(3) 0.1964(3) 0.57726(14) 0.0319(6) Uani 1 1 d . .
H15A H 0.3293 0.1157 0.5827 0.038 Uiso 1 1 calc R U
C16A C 0.3579(3) 0.2565(3) 0.52442(13) 0.0302(6) Uani 1 1 d . .
H16A H 0.3025 0.2156 0.4941 0.036 Uiso 1 1 calc R U
C17A C 0.1632(3) 0.6522(3) 0.50336(14) 0.0323(7) Uani 1 1 d . .
C18A C 0.0323(3) 0.6188(3) 0.50565(14) 0.0334(7) Uani 1 1 d . .
H18A H -0.0096 0.5861 0.4682 0.040 Uiso 1 1 calc R U
H18B H -0.0082 0.7054 0.5136 0.040 Uiso 1 1 calc R U
C19A C 0.0153(3) 0.5103(3) 0.54899(12) 0.0268(6) Uani 1 1 d . .
C20A C 0.1096(3) 0.4248(3) 0.57507(13) 0.0287(6) Uani 1 1 d . .
H20A H 0.1880 0.4341 0.5664 0.034 Uiso 1 1 calc R U
C21A C 0.0905(3) 0.3261(3) 0.61353(13) 0.0316(6) Uani 1 1 d . .
H21A H 0.1560 0.2684 0.6309 0.038 Uiso 1 1 calc R U
C22A C -0.0231(3) 0.3102(3) 0.62708(12) 0.0272(6) Uani 1 1 d . .
C23A C -0.1178(3) 0.3952(3) 0.60099(12) 0.0283(6) Uani 1 1 d . .
H23A H -0.1962 0.3856 0.6095 0.034 Uiso 1 1 calc R U
C24A C -0.0982(3) 0.4936(3) 0.56267(13) 0.0304(6) Uani 1 1 d . .
H24A H -0.1637 0.5511 0.5452 0.036 Uiso 1 1 calc R U
C25A C 0.4027(4) 0.0930(4) 0.68757(17) 0.0518(9) Uani 1 1 d . .
H25A H 0.3166 0.1179 0.6758 0.078 Uiso 1 1 calc R U
H25B H 0.4213 0.0742 0.7279 0.078 Uiso 1 1 calc R U
H25C H 0.4195 0.0101 0.6672 0.078 Uiso 1 1 calc R U
C26A C 0.2253(3) 0.7616(3) 0.54072(15) 0.0390(7) Uani 1 1 d . .
C27A C 0.1570(4) 0.8226(4) 0.5819(2) 0.0619(12) Uani 1 1 d . .
H27A H 0.1334 0.7486 0.6050 0.093 Uiso 1 1 calc R U
H27B H 0.0839 0.8698 0.5615 0.093 Uiso 1 1 calc R U
H27C H 0.2091 0.8894 0.6059 0.093 Uiso 1 1 calc R U
C28A C -0.0381(3) 0.2019(3) 0.66901(12) 0.0320(6) Uani 1 1 d . .
C29A C -0.1694(4) 0.1157(4) 0.72552(16) 0.0515(10) Uani 1 1 d . .
H29A H -0.1638 0.0203 0.7126 0.077 Uiso 1 1 calc R U
H29B H -0.2508 0.1319 0.7329 0.077 Uiso 1 1 calc R U
H29C H -0.1084 0.1304 0.7600 0.077 Uiso 1 1 calc R U
O1B O 0.6661(2) 0.3368(2) -0.20822(9) 0.0374(5) Uani 1 1 d . .
O2B O 0.4726(2) 0.3639(2) -0.18966(10) 0.0426(6) Uani 1 1 d . .
O3B O 0.78874(17) 0.0167(2) -0.05552(8) 0.0286(4) Uani 1 1 d . .
O4B O 0.73429(19) -0.3227(2) 0.04822(10) 0.0352(5) Uani 1 1 d . .
O5B O 1.3490(2) 0.2834(2) 0.17363(9) 0.0348(5) Uani 1 1 d . .
O6B O 1.1767(2) 0.3803(2) 0.18877(9) 0.0402(5) Uani 1 1 d . .
O7B O 0.7165(3) 0.3298(2) 0.18373(10) 0.0478(6) Uani 1 1 d . .
C1B C 0.5574(3) 0.4192(3) -0.22059(14) 0.0378(7) Uani 1 1 d . .
H1B1 H 0.5764 0.5168 -0.2097 0.045 Uiso 1 1 calc R U
H1B2 H 0.5221 0.4162 -0.2613 0.045 Uiso 1 1 calc R U
C2B C 0.6543(3) 0.2575(3) -0.16263(11) 0.0285(6) Uani 1 1 d . .
C3B C 0.7374(3) 0.1682(3) -0.13257(12) 0.0279(6) Uani 1 1 d . .
H3B H 0.8151 0.1532 -0.1413 0.033 Uiso 1 1 calc R U
C4B C 0.7003(3) 0.1000(3) -0.08788(12) 0.0256(6) Uani 1 1 d . .
C5B C 0.7565(3) -0.0829(3) -0.02058(12) 0.0259(6) Uani 1 1 d . .
C6B C 0.6234(3) -0.0988(3) -0.02202(13) 0.0264(6) Uani 1 1 d . .
H6B1 H 0.6116 -0.1498 0.0117 0.032 Uiso 1 1 calc R U
H6B2 H 0.5854 -0.1534 -0.0554 0.032 Uiso 1 1 calc R U
C7B C 0.5615(2) 0.0449(3) -0.02401(12) 0.0248(6) Uani 1 1 d . .
H7B H 0.4716 0.0308 -0.0293 0.030 Uiso 1 1 calc R U
C8B C 0.5876(3) 0.1185(3) -0.07504(12) 0.0272(6) Uani 1 1 d . .
C9B C 0.5030(3) 0.2068(3) -0.10828(12) 0.0293(6) Uani 1 1 d . .
H9B H 0.4235 0.2186 -0.1012 0.035 Uiso 1 1 calc R U
C10B C 0.5394(3) 0.2754(3) -0.15127(12) 0.0300(6) Uani 1 1 d . .
C11B C 0.8503(3) -0.1520(3) 0.01099(12) 0.0262(6) Uani 1 1 d . .
C12B C 0.9801(3) -0.1153(3) 0.00794(13) 0.0290(6) Uani 1 1 d . .
H12B H 0.9806 -0.0814 -0.0303 0.035 Uiso 1 1 calc R U
H12C H 1.0294 -0.2011 0.0137 0.035 Uiso 1 1 calc R U
C13B C 1.0416(3) -0.0071(3) 0.04973(11) 0.0244(6) Uani 1 1 d . .
C14B C 1.1678(3) 0.0074(3) 0.05872(12) 0.0273(6) Uani 1 1 d . .
H14B H 1.2126 -0.0511 0.0389 0.033 Uiso 1 1 calc R U
C15B C 1.2290(3) 0.1036(3) 0.09538(12) 0.0276(6) Uani 1 1 d . .
H15B H 1.3149 0.1114 0.1006 0.033 Uiso 1 1 calc R U
C16B C 1.1649(3) 0.1900(3) 0.12495(11) 0.0248(6) Uani 1 1 d . .
C17B C 1.0394(3) 0.1774(3) 0.11701(12) 0.0266(6) Uani 1 1 d . .
H17B H 0.9952 0.2360 0.1370 0.032 Uiso 1 1 calc R U
C18B C 0.9779(3) 0.0791(3) 0.07974(12) 0.0273(6) Uani 1 1 d . .
H18C H 0.8920 0.0706 0.0747 0.033 Uiso 1 1 calc R U
C19B C 0.6051(3) 0.1258(3) 0.03031(12) 0.0267(6) Uani 1 1 d . .
C20B C 0.6667(3) 0.2504(3) 0.03253(12) 0.0275(6) Uani 1 1 d . .
H20B H 0.6831 0.2877 -0.0012 0.033 Uiso 1 1 calc R U
C21B C 0.7057(3) 0.3232(3) 0.08220(12) 0.0291(6) Uani 1 1 d . .
H21B H 0.7474 0.4088 0.0822 0.035 Uiso 1 1 calc R U
C22B C 0.6828(3) 0.2690(3) 0.13188(13) 0.0355(7) Uani 1 1 d . .
C23B C 0.6212(4) 0.1438(3) 0.13081(14) 0.0438(8) Uani 1 1 d . .
H23B H 0.6058 0.1058 0.1646 0.053 Uiso 1 1 calc R U
C24B C 0.5825(3) 0.0744(3) 0.08103(14) 0.0372(7) Uani 1 1 d . .
H24B H 0.5395 -0.0104 0.0810 0.045 Uiso 1 1 calc R U
C25B C 1.2276(3) 0.2955(3) 0.16559(11) 0.0286(6) Uani 1 1 d . .
C26B C 1.4184(3) 0.3776(3) 0.21369(14) 0.0410(8) Uani 1 1 d . .
H26A H 1.3998 0.4732 0.2013 0.061 Uiso 1 1 calc R U
H26B H 1.5055 0.3600 0.2166 0.061 Uiso 1 1 calc R U
H26C H 1.3973 0.3637 0.2504 0.061 Uiso 1 1 calc R U
C27B C 0.8312(3) -0.2633(3) 0.04976(13) 0.0309(6) Uani 1 1 d . .
C28B C 0.9405(4) -0.3084(4) 0.0924(2) 0.0613(12) Uani 1 1 d . .
H28A H 0.9140 -0.3627 0.1217 0.092 Uiso 1 1 calc R U
H28B H 0.9854 -0.2266 0.1092 0.092 Uiso 1 1 calc R U
H28C H 0.9934 -0.3652 0.0742 0.092 Uiso 1 1 calc R U
C29B C 0.7866(4) 0.4539(4) 0.18750(16) 0.0466(9) Uani 1 1 d . .
H29D H 0.8629 0.4355 0.1752 0.070 Uiso 1 1 calc R U
H29E H 0.8047 0.4864 0.2264 0.070 Uiso 1 1 calc R U
H29F H 0.7404 0.5252 0.1635 0.070 Uiso 1 1 calc R U

loop_
_atom_site_aniso_label
_atom_site_aniso_U_11
_atom_site_aniso_U_22
_atom_site_aniso_U_33
_atom_site_aniso_U_23
_atom_site_aniso_U_13
_atom_site_aniso_U_12
O1A 0.0417(13) 0.0365(12) 0.0454(13) 0.0024(10) 0.0115(11) -0.0003(10)
O2A 0.0455(14) 0.0357(12) 0.0432(12) 0.0024(10) 0.0164(11) 0.0066(10)
O3A 0.0277(11) 0.0299(10) 0.0493(13) 0.0034(9) 0.0200(10) 0.0010(8)
O4A 0.0439(14) 0.0434(12) 0.0417(12) -0.0006(10) 0.0101(11) 0.0015(10)
O5A 0.0411(14) 0.0433(13) 0.0729(17) -0.0105(12) 0.0303(13) -0.0114(11)
O6A 0.0623(15) 0.0264(10) 0.0456(13) 0.0047(9) 0.0335(12) 0.0005(10)
O7A 0.0557(16) 0.0315(12) 0.0446(13) 0.0127(10) 0.0086(11) 0.0020(11)
C1A 0.050(2) 0.0330(16) 0.0377(17) 0.0053(13) 0.0139(15) -0.0008(14)
C2A 0.0403(18) 0.0256(14) 0.0414(16) 0.0118(12) 0.0192(14) 0.0061(13)
C3A 0.0306(16) 0.0276(14) 0.0456(17) 0.0105(13) 0.0166(13) 0.0044(12)
C4A 0.0323(16) 0.0235(14) 0.0443(17) 0.0109(12) 0.0169(14) 0.0012(12)
C5A 0.0232(15) 0.0229(14) 0.0542(19) 0.0036(12) 0.0192(14) 0.0020(11)
C6A 0.0314(17) 0.0200(13) 0.061(2) 0.0058(13) 0.0245(15) -0.0006(12)
C7A 0.0271(15) 0.0200(13) 0.0465(17) 0.0103(12) 0.0142(13) 0.0000(11)
C8A 0.0320(17) 0.0228(13) 0.0436(17) 0.0086(12) 0.0191(14) 0.0027(11)
C9A 0.0280(16) 0.0296(14) 0.0433(16) 0.0106(13) 0.0145(13) -0.0011(12)
C10A 0.0361(18) 0.0287(15) 0.0395(16) 0.0108(13) 0.0115(13) -0.0010(12)
C11A 0.0225(14) 0.0205(12) 0.0472(17) -0.0008(12) 0.0160(13) 0.0031(11)
C12A 0.0307(17) 0.0258(14) 0.055(2) -0.0102(13) 0.0201(15) -0.0066(12)
C13A 0.0400(19) 0.0363(17) 0.0442(18) -0.0159(14) 0.0150(15) -0.0047(14)
C14A 0.0333(17) 0.0270(14) 0.0427(17) -0.0028(13) 0.0142(14) 0.0075(12)
C15A 0.0268(15) 0.0211(13) 0.0493(17) 0.0016(12) 0.0110(13) 0.0020(11)
C16A 0.0221(14) 0.0250(13) 0.0437(16) -0.0001(12) 0.0072(12) 0.0002(11)
C17A 0.0265(16) 0.0240(13) 0.0501(18) 0.0110(13) 0.0165(14) 0.0047(11)
C18A 0.0283(16) 0.0260(14) 0.0500(18) 0.0128(13) 0.0174(14) 0.0084(12)
C19A 0.0260(15) 0.0243(13) 0.0309(14) 0.0002(11) 0.0080(12) 0.0002(11)
C20A 0.0213(15) 0.0279(14) 0.0387(16) 0.0025(12) 0.0102(13) 0.0009(11)
C21A 0.0327(17) 0.0262(14) 0.0363(15) 0.0053(12) 0.0082(13) 0.0071(12)
C22A 0.0335(16) 0.0206(12) 0.0283(13) -0.0016(11) 0.0079(12) -0.0038(11)
C23A 0.0263(15) 0.0262(13) 0.0355(15) 0.0002(12) 0.0134(12) -0.0013(11)
C24A 0.0253(15) 0.0264(14) 0.0407(16) 0.0070(12) 0.0096(13) 0.0061(11)
C25A 0.047(2) 0.051(2) 0.056(2) 0.0236(18) 0.0067(18) 0.0066(17)
C26A 0.0377(18) 0.0274(15) 0.058(2) 0.0038(14) 0.0246(16) 0.0019(13)
C27A 0.056(2) 0.048(2) 0.094(3) -0.026(2) 0.045(2) -0.0108(18)
C28A 0.0441(18) 0.0221(13) 0.0307(14) -0.0022(12) 0.0098(13) -0.0032(13)
C29A 0.088(3) 0.0302(16) 0.050(2) 0.0040(15) 0.046(2) 0.0019(17)
O1B 0.0479(14) 0.0352(11) 0.0337(11) 0.0047(9) 0.0189(10) 0.0053(10)
O2B 0.0473(14) 0.0413(13) 0.0433(12) 0.0109(10) 0.0191(11) 0.0145(11)
O3B 0.0191(10) 0.0306(10) 0.0377(11) 0.0023(8) 0.0092(8) -0.0027(8)
O4B 0.0284(11) 0.0265(10) 0.0536(13) 0.0022(9) 0.0147(10) -0.0001(8)
O5B 0.0338(12) 0.0289(10) 0.0381(11) -0.0064(9) -0.0010(9) -0.0029(9)
O6B 0.0503(14) 0.0311(11) 0.0434(12) -0.0135(10) 0.0192(11) -0.0085(10)
O7B 0.0751(18) 0.0346(12) 0.0378(12) -0.0089(10) 0.0211(12) -0.0197(12)
C1B 0.053(2) 0.0318(16) 0.0307(16) 0.0007(12) 0.0136(15) 0.0053(14)
C2B 0.0357(16) 0.0253(13) 0.0256(13) -0.0040(11) 0.0090(12) -0.0022(12)
C3B 0.0238(15) 0.0295(14) 0.0311(14) -0.0053(12) 0.0072(12) -0.0031(11)
C4B 0.0236(14) 0.0227(13) 0.0311(14) -0.0053(11) 0.0070(11) -0.0030(11)
C5B 0.0279(16) 0.0206(13) 0.0317(14) -0.0032(11) 0.0116(12) -0.0032(11)
C6B 0.0204(14) 0.0215(13) 0.0389(15) -0.0031(11) 0.0098(12) -0.0009(10)
C7B 0.0151(13) 0.0232(13) 0.0376(15) 0.0023(11) 0.0091(11) -0.0012(10)
C8B 0.0286(15) 0.0199(12) 0.0354(15) -0.0038(11) 0.0117(12) -0.0023(11)
C9B 0.0273(15) 0.0239(13) 0.0386(15) -0.0038(12) 0.0115(12) 0.0019(11)
C10B 0.0362(17) 0.0244(14) 0.0302(14) -0.0024(11) 0.0081(12) 0.0048(12)
C11B 0.0225(14) 0.0201(12) 0.0373(15) -0.0077(11) 0.0089(12) -0.0004(10)
C12B 0.0228(15) 0.0238(13) 0.0416(16) -0.0088(12) 0.0093(12) 0.0016(11)
C13B 0.0256(15) 0.0190(12) 0.0294(14) 0.0001(10) 0.0073(11) 0.0008(10)
C14B 0.0246(15) 0.0256(13) 0.0330(15) -0.0042(11) 0.0092(12) 0.0018(11)
C15B 0.0249(15) 0.0260(13) 0.0337(15) -0.0009(11) 0.0099(12) -0.0023(11)
C16B 0.0332(15) 0.0191(12) 0.0235(12) 0.0023(10) 0.0090(11) -0.0010(11)
C17B 0.0308(15) 0.0219(13) 0.0291(14) -0.0029(10) 0.0107(12) 0.0040(11)
C18B 0.0229(14) 0.0262(14) 0.0338(15) -0.0013(11) 0.0084(12) 0.0013(11)
C19B 0.0238(14) 0.0203(12) 0.0391(15) 0.0026(11) 0.0141(12) 0.0015(10)
C20B 0.0285(15) 0.0224(13) 0.0341(14) 0.0045(11) 0.0123(12) -0.0017(11)
C21B 0.0303(15) 0.0196(13) 0.0396(15) 0.0004(11) 0.0123(13) -0.0016(11)
C22B 0.0457(19) 0.0255(14) 0.0396(16) -0.0035(12) 0.0185(14) -0.0038(13)
C23B 0.063(2) 0.0364(17) 0.0393(17) -0.0024(14) 0.0271(17) -0.0120(16)
C24B 0.049(2) 0.0249(14) 0.0431(17) -0.0023(13) 0.0223(15) -0.0124(13)
C25B 0.0410(18) 0.0207(13) 0.0253(13) 0.0019(11) 0.0100(12) -0.0041(12)
C26B 0.046(2) 0.0312(16) 0.0392(17) -0.0047(13) -0.0054(15) -0.0057(14)
C27B 0.0266(16) 0.0169(13) 0.0497(17) -0.0004(12) 0.0090(13) 0.0041(10)
C28B 0.039(2) 0.0379(19) 0.100(3) 0.027(2) -0.002(2) 0.0001(16)
C29B 0.061(2) 0.0324(17) 0.047(2) -0.0068(15) 0.0133(18) -0.0105(16)

loop_
_atom_type_symbol
_atom_type_description
_atom_type_scat_dispersion_real
_atom_type_scat_dispersion_imag
_atom_type_scat_source
C C 0.0181 0.0091 'International Tables Vol C Tables 4.2.6.8 and 6.1.1.4'
H H 0.0000 0.0000 'International Tables Vol C Tables 4.2.6.8 and 6.1.1.4'
O O 0.0492 0.0322 'International Tables Vol C Tables 4.2.6.8 and 6.1.1.4'

loop_
_geom_angle_atom_site_label_1
_geom_angle_atom_site_label_2
_geom_angle_atom_site_label_3
_geom_angle
C10A O1A C1A 104.7(2)
C2A O2A C1A 104.4(2)
C7A O3A C8A 120.4(2)
C14A O4A C25A 117.5(3)
C28A O6A C29A 116.1(3)
O1A C1A O2A 107.7(3)
O1A C1A H1A1 110.2
O2A C1A H1A1 110.2
O1A C1A H1A2 110.2
O2A C1A H1A2 110.2
H1A1 C1A H1A2 108.5
C3A C2A C10A 122.0(3)
C3A C2A O2A 128.4(3)
C10A C2A O2A 109.5(3)
C2A C3A C4A 117.6(3)
C2A C3A H3A 121.2
C4A C3A H3A 121.2
C8A C4A C3A 119.0(3)
C8A C4A C5A 117.8(3)
C3A C4A C5A 123.1(3)
C4A C5A C11A 113.9(2)
C4A C5A C6A 107.3(3)
C11A C5A C6A 110.8(3)
C4A C5A H5A 108.2
C11A C5A H5A 108.2
C6A C5A H5A 108.2
C7A C6A C5A 110.4(2)
C7A C6A H6A1 109.6
C5A C6A H6A1 109.6
C7A C6A H6A2 109.6
C5A C6A H6A2 109.6
H6A1 C6A H6A2 108.1
C17A C7A O3A 115.1(3)
C17A C7A C6A 129.1(3)
O3A C7A C6A 115.8(3)
C4A C8A O3A 121.5(3)
C4A C8A C9A 123.5(3)
O3A C8A C9A 114.9(3)
C10A C9A C8A 115.6(3)
C10A C9A H9A 122.2
C8A C9A H9A 122.2
C9A C10A O1A 127.8(3)
C9A C10A C2A 122.3(3)
O1A C10A C2A 109.8(3)
C16A C11A C12A 117.1(3)
C16A C11A C5A 123.0(3)
C12A C11A C5A 119.9(3)
C13A C12A C11A 121.8(3)
C13A C12A H12A 119.1
C11A C12A H12A 119.1
C12A C13A C14A 120.1(3)
C12A C13A H13A 120.0
C14A C13A H13A 120.0
C15A C14A O4A 125.0(3)
C15A C14A C13A 119.5(3)
O4A C14A C13A 115.5(3)
C14A C15A C16A 120.0(3)
C14A C15A H15A 120.0
C16A C15A H15A 120.0
C15A C16A C11A 121.5(3)
C15A C16A H16A 119.2
C11A C16A H16A 119.2
C7A C17A C26A 122.4(3)
C7A C17A C18A 119.6(3)
C26A C17A C18A 118.0(3)
C17A C18A C19A 115.5(2)
C17A C18A H18A 108.4
C19A C18A H18A 108.4
C17A C18A H18B 108.4
C19A C18A H18B 108.4
H18A C18A H18B 107.5
C20A C19A C24A 118.1(3)
C20A C19A C18A 122.2(2)
C24A C19A C18A 119.7(2)
C21A C20A C19A 120.6(3)
C21A C20A H20A 119.7
C19A C20A H20A 119.7
C20A C21A C22A 120.9(3)
C20A C21A H21A 119.5
C22A C21A H21A 119.5
C21A C22A C23A 118.7(3)
C21A C22A C28A 118.5(3)
C23A C22A C28A 122.9(3)
C24A C23A C22A 120.1(3)
C24A C23A H23A 119.9
C22A C23A H23A 119.9
C23A C24A C19A 121.5(3)
C23A C24A H24A 119.2
C19A C24A H24A 119.2
O4A C25A H25A 109.5
O4A C25A H25B 109.5
H25A C25A H25B 109.5
O4A C25A H25C 109.5
H25A C25A H25C 109.5
H25B C25A H25C 109.5
O5A C26A C17A 124.7(3)
O5A C26A C27A 118.4(3)
C17A C26A C27A 116.9(3)
C26A C27A H27A 109.5
C26A C27A H27B 109.5
H27A C27A H27B 109.5
C26A C27A H27C 109.5
H27A C27A H27C 109.5
H27B C27A H27C 109.5
O7A C28A O6A 124.3(3)
O7A C28A C22A 124.3(3)
O6A C28A C22A 111.4(3)
O6A C29A H29A 109.5
O6A C29A H29B 109.5
H29A C29A H29B 109.5
O6A C29A H29C 109.5
H29A C29A H29C 109.5
H29B C29A H29C 109.5
C2B O1B C1B 105.0(2)
C10B O2B C1B 105.1(2)
C5B O3B C4B 120.4(2)
C25B O5B C26B 115.9(2)
C22B O7B C29B 117.6(3)
O2B C1B O1B 108.1(2)
O2B C1B H1B1 110.1
O1B C1B H1B1 110.1
O2B C1B H1B2 110.1
O1B C1B H1B2 110.1
H1B1 C1B H1B2 108.4
C3B C2B O1B 127.9(3)
C3B C2B C10B 122.3(3)
O1B C2B C10B 109.8(3)
C2B C3B C4B 115.6(3)
C2B C3B H3B 122.2
C4B C3B H3B 122.2
C8B C4B O3B 122.0(2)
C8B C4B C3B 123.2(3)
O3B C4B C3B 114.8(2)
C11B C5B O3B 115.1(2)
C11B C5B C6B 128.5(3)
O3B C5B C6B 116.4(2)
C5B C6B C7B 110.4(2)
C5B C6B H6B1 109.6
C7B C6B H6B1 109.6
C5B C6B H6B2 109.6
C7B C6B H6B2 109.6
H6B1 C6B H6B2 108.1
C8B C7B C19B 112.9(2)
C8B C7B C6B 106.6(2)
C19B C7B C6B 111.6(2)
C8B C7B H7B 108.5
C19B C7B H7B 108.5
C6B C7B H7B 108.5
C4B C8B C9B 119.6(3)
C4B C8B C7B 117.9(3)
C9B C8B C7B 122.5(2)
C10B C9B C8B 117.5(3)
C10B C9B H9B 121.2
C8B C9B H9B 121.2
C9B C10B O2B 128.0(3)
C9B C10B C2B 121.9(3)
O2B C10B C2B 110.1(3)
C5B C11B C27B 121.8(3)
C5B C11B C12B 120.2(3)
C27B C11B C12B 117.9(3)
C11B C12B C13B 115.9(2)
C11B C12B H12B 108.3
C13B C12B H12B 108.3
C11B C12B H12C 108.3
C13B C12B H12C 108.3
H12B C12B H12C 107.4
C14B C13B C18B 118.1(3)
C14B C13B C12B 118.7(2)
C18B C13B C12B 123.2(3)
C15B C14B C13B 121.8(3)
C15B C14B H14B 119.1
C13B C14B H14B 119.1
C14B C15B C16B 120.0(3)
C14B C15B H15B 120.0
C16B C15B H15B 120.0
C17B C16B C15B 119.5(2)
C17B C16B C25B 118.7(2)
C15B C16B C25B 121.9(3)
C16B C17B C18B 120.2(2)
C16B C17B H17B 119.9
C18B C17B H17B 119.9
C17B C18B C13B 120.5(3)
C17B C18B H18C 119.7
C13B C18B H18C 119.7
C20B C19B C24B 116.9(3)
C20B C19B C7B 123.2(2)
C24B C19B C7B 119.9(2)
C19B C20B C21B 122.6(3)
C19B C20B H20B 118.7
C21B C20B H20B 118.7
C20B C21B C22B 119.1(3)
C20B C21B H21B 120.4
C22B C21B H21B 120.4
O7B C22B C23B 115.5(3)
O7B C22B C21B 125.1(3)
C23B C22B C21B 119.4(3)
C24B C23B C22B 120.4(3)
C24B C23B H23B 119.8
C22B C23B H23B 119.8
C23B C24B C19B 121.6(3)
C23B C24B H24B 119.2
C19B C24B H24B 119.2
O6B C25B O5B 123.8(3)
O6B C25B C16B 124.8(3)
O5B C25B C16B 111.4(2)
O5B C26B H26A 109.5
O5B C26B H26B 109.5
H26A C26B H26B 109.5
O5B C26B H26C 109.5
H26A C26B H26C 109.5
H26B C26B H26C 109.5
O4B C27B C11B 124.5(3)
O4B C27B C28B 118.8(3)
C11B C27B C28B 116.7(3)
C27B C28B H28A 109.5
C27B C28B H28B 109.5
H28A C28B H28B 109.5
C27B C28B H28C 109.5
H28A C28B H28C 109.5
H28B C28B H28C 109.5
O7B C29B H29D 109.5
O7B C29B H29E 109.5
H29D C29B H29E 109.5
O7B C29B H29F 109.5
H29D C29B H29F 109.5
H29E C29B H29F 109.5

loop_
_geom_bond_atom_site_label_1
_geom_bond_atom_site_label_2
_geom_bond_distance
O1A C10A 1.375(4)
O1A C1A 1.429(4)
O2A C2A 1.384(4)
O2A C1A 1.435(4)
O3A C7A 1.372(4)
O3A C8A 1.397(4)
O4A C14A 1.375(4)
O4A C25A 1.418(5)
O5A C26A 1.227(4)
O6A C28A 1.342(4)
O6A C29A 1.443(4)
O7A C28A 1.201(4)
C1A H1A1 0.9900
C1A H1A2 0.9900
C2A C3A 1.370(5)
C2A C10A 1.382(5)
C3A C4A 1.411(4)
C3A H3A 0.9500
C4A C8A 1.387(4)
C4A C5A 1.503(5)
C5A C11A 1.524(4)
C5A C6A 1.543(4)
C5A H5A 1.0000
C6A C7A 1.494(4)
C6A H6A1 0.9900
C6A H6A2 0.9900
C7A C17A 1.356(4)
C8A C9A 1.398(5)
C9A C10A 1.374(5)
C9A H9A 0.9500
C11A C16A 1.393(4)
C11A C12A 1.398(5)
C12A C13A 1.369(5)
C12A H12A 0.9500
C13A C14A 1.396(5)
C13A H13A 0.9500
C14A C15A 1.372(5)
C15A C16A 1.390(4)
C15A H15A 0.9500
C16A H16A 0.9500
C17A C26A 1.473(5)
C17A C18A 1.516(4)
C18A C19A 1.527(4)
C18A H18A 0.9900
C18A H18B 0.9900
C19A C20A 1.390(4)
C19A C24A 1.391(4)
C20A C21A 1.383(4)
C20A H20A 0.9500
C21A C22A 1.390(4)
C21A H21A 0.9500
C22A C23A 1.390(4)
C22A C28A 1.496(4)
C23A C24A 1.380(4)
C23A H23A 0.9500
C24A H24A 0.9500
C25A H25A 0.9800
C25A H25B 0.9800
C25A H25C 0.9800
C26A C27A 1.502(5)
C27A H27A 0.9800
C27A H27B 0.9800
C27A H27C 0.9800
C29A H29A 0.9800
C29A H29B 0.9800
C29A H29C 0.9800
O1B C2B 1.378(3)
O1B C1B 1.436(4)
O2B C10B 1.371(4)
O2B C1B 1.433(4)
O3B C5B 1.381(3)
O3B C4B 1.391(4)
O4B C27B 1.224(4)
O5B C25B 1.342(4)
O5B C26B 1.441(4)
O6B C25B 1.204(4)
O7B C22B 1.374(4)
O7B C29B 1.426(4)
C1B H1B1 0.9900
C1B H1B2 0.9900
C2B C3B 1.368(4)
C2B C10B 1.385(4)
C3B C4B 1.407(4)
C3B H3B 0.9500
C4B C8B 1.376(4)
C5B C11B 1.347(4)
C5B C6B 1.495(4)
C6B C7B 1.548(4)
C6B H6B1 0.9900
C6B H6B2 0.9900
C7B C8B 1.513(4)
C7B C19B 1.529(4)
C7B H7B 1.0000
C8B C9B 1.403(4)
C9B C10B 1.370(4)
C9B H9B 0.9500
C11B C27B 1.475(4)
C11B C12B 1.516(4)
C12B C13B 1.523(4)
C12B H12B 0.9900
C12B H12C 0.9900
C13B C14B 1.396(4)
C13B C18B 1.397(4)
C14B C15B 1.372(4)
C14B H14B 0.9500
C15B C16B 1.394(4)
C15B H15B 0.9500
C16B C17B 1.389(4)
C16B C25B 1.493(4)
C17B C18B 1.395(4)
C17B H17B 0.9500
C18B H18C 0.9500
C19B C20B 1.383(4)
C19B C24B 1.402(4)
C20B C21B 1.391(4)
C20B H20B 0.9500
C21B C22B 1.391(4)
C21B H21B 0.9500
C22B C23B 1.390(4)
C23B C24B 1.376(5)
C23B H23B 0.9500
C24B H24B 0.9500
C26B H26A 0.9800
C26B H26B 0.9800
C26B H26C 0.9800
C27B C28B 1.502(5)
C28B H28A 0.9800
C28B H28B 0.9800
C28B H28C 0.9800
C29B H29D 0.9800
C29B H29E 0.9800
C29B H29F 0.9800

loop_
_geom_torsion_atom_site_label_1
_geom_torsion_atom_site_label_2
_geom_torsion_atom_site_label_3
_geom_torsion_atom_site_label_4
_geom_torsion
C10A O1A C1A O2A -19.0(3)
C2A O2A C1A O1A 18.8(3)
C1A O2A C2A C3A 170.8(3)
C1A O2A C2A C10A -11.6(3)
C10A C2A C3A C4A 0.6(4)
O2A C2A C3A C4A 178.0(3)
C2A C3A C4A C8A -1.1(4)
C2A C3A C4A C5A -179.7(3)
C8A C4A C5A C11A 89.2(3)
C3A C4A C5A C11A -92.2(3)
C8A C4A C5A C6A -33.8(3)
C3A C4A C5A C6A 144.8(3)
C4A C5A C6A C7A 57.0(3)
C11A C5A C6A C7A -67.9(4)
C8A O3A C7A C17A -175.0(3)
C8A O3A C7A C6A 5.0(4)
C5A C6A C7A C17A 135.5(3)
C5A C6A C7A O3A -44.6(4)
C3A C4A C8A O3A 176.8(2)
C5A C4A C8A O3A -4.6(4)
C3A C4A C8A C9A 0.3(4)
C5A C4A C8A C9A 178.9(3)
C7A O3A C8A C4A 21.7(4)
C7A O3A C8A C9A -161.6(2)
C4A C8A C9A C10A 1.1(4)
O3A C8A C9A C10A -175.6(2)
C8A C9A C10A O1A -177.9(3)
C8A C9A C10A C2A -1.6(4)
C1A O1A C10A C9A -171.5(3)
C1A O1A C10A C2A 11.9(3)
C3A C2A C10A C9A 0.8(4)
O2A C2A C10A C9A -177.0(3)
C3A C2A C10A O1A 177.7(3)
O2A C2A C10A O1A -0.1(3)
C4A C5A C11A C16A -6.9(4)
C6A C5A C11A C16A 114.2(3)
C4A C5A C11A C12A 173.8(3)
C6A C5A C11A C12A -65.2(3)
C16A C11A C12A C13A -0.6(4)
C5A C11A C12A C13A 178.8(3)
C11A C12A C13A C14A -0.6(5)
C25A O4A C14A C15A -5.9(4)
C25A O4A C14A C13A 174.3(3)
C12A C13A C14A C15A 1.4(4)
C12A C13A C14A O4A -178.7(3)
O4A C14A C15A C16A 179.2(3)
C13A C14A C15A C16A -1.0(4)
C14A C15A C16A C11A -0.3(4)
C12A C11A C16A C15A 1.1(4)
C5A C11A C16A C15A -178.3(3)
O3A C7A C17A C26A -179.6(3)
C6A C7A C17A C26A 0.3(5)
O3A C7A C17A C18A 1.8(4)
C6A C7A C17A C18A -178.2(3)
C7A C17A C18A C19A 90.6(4)
C26A C17A C18A C19A -88.0(3)
C17A C18A C19A C20A -14.6(4)
C17A C18A C19A C24A 166.5(3)
C24A C19A C20A C21A -0.1(4)
C18A C19A C20A C21A -179.0(3)
C19A C20A C21A C22A -0.1(5)
C20A C21A C22A C23A 0.3(4)
C20A C21A C22A C28A -180.0(3)
C21A C22A C23A C24A -0.3(4)
C28A C22A C23A C24A 179.9(3)
C22A C23A C24A C19A 0.2(4)
C20A C19A C24A C23A 0.0(4)
C18A C19A C24A C23A 179.0(3)
C7A C17A C26A O5A 9.0(5)
C18A C17A C26A O5A -172.4(3)
C7A C17A C26A C27A -173.3(3)
C18A C17A C26A C27A 5.3(4)
C29A O6A C28A O7A 2.8(4)
C29A O6A C28A C22A -176.7(3)
C21A C22A C28A O7A -7.3(4)
C23A C22A C28A O7A 172.5(3)
C21A C22A C28A O6A 172.2(3)
C23A C22A C28A O6A -8.1(4)
C10B O2B C1B O1B 13.4(3)
C2B O1B C1B O2B -12.6(3)
C1B O1B C2B C3B -175.4(3)
C1B O1B C2B C10B 7.0(3)
O1B C2B C3B C4B -179.8(3)
C10B C2B C3B C4B -2.5(4)
C5B O3B C4B C8B 20.3(4)
C5B O3B C4B C3B -162.7(2)
C2B C3B C4B C8B 1.0(4)
C2B C3B C4B O3B -176.0(2)
C4B O3B C5B C11B -176.5(2)
C4B O3B C5B C6B 2.7(3)
C11B C5B C6B C7B 137.2(3)
O3B C5B C6B C7B -41.9(3)
C5B C6B C7B C8B 57.0(3)
C5B C6B C7B C19B -66.8(3)
O3B C4B C8B C9B 178.3(2)
C3B C4B C8B C9B 1.5(4)
O3B C4B C8B C7B 0.0(4)
C3B C4B C8B C7B -176.8(2)
C19B C7B C8B C4B 85.4(3)
C6B C7B C8B C4B -37.6(3)
C19B C7B C8B C9B -92.9(3)
C6B C7B C8B C9B 144.2(3)
C4B C8B C9B C10B -2.5(4)
C7B C8B C9B C10B 175.7(3)
C8B C9B C10B O2B 178.5(3)
C8B C9B C10B C2B 1.1(4)
C1B O2B C10B C9B 173.2(3)
C1B O2B C10B C2B -9.2(3)
C3B C2B C10B C9B 1.5(4)
O1B C2B C10B C9B 179.2(3)
C3B C2B C10B O2B -176.3(3)
O1B C2B C10B O2B 1.4(3)
O3B C5B C11B C27B -178.9(2)
C6B C5B C11B C27B 2.0(4)
O3B C5B C11B C12B 1.9(4)
C6B C5B C11B C12B -177.2(3)
C5B C11B C12B C13B 91.3(3)
C27B C11B C12B C13B -88.0(3)
C11B C12B C13B C14B 164.7(3)
C11B C12B C13B C18B -15.3(4)
C18B C13B C14B C15B -0.6(4)
C12B C13B C14B C15B 179.4(3)
C13B C14B C15B C16B 0.2(4)
C14B C15B C16B C17B 0.1(4)
C14B C15B C16B C25B 179.5(2)
C15B C16B C17B C18B 0.0(4)
C25B C16B C17B C18B -179.4(2)
C16B C17B C18B C13B -0.5(4)
C14B C13B C18B C17B 0.7(4)
C12B C13B C18B C17B -179.3(3)
C8B C7B C19B C20B -2.7(4)
C6B C7B C19B C20B 117.4(3)
C8B C7B C19B C24B 177.0(3)
C6B C7B C19B C24B -62.9(3)
C24B C19B C20B C21B 0.1(4)
C7B C19B C20B C21B 179.8(3)
C19B C20B C21B C22B 0.4(4)
C29B O7B C22B C23B 176.1(3)
C29B O7B C22B C21B -3.9(5)
C20B C21B C22B O7B 179.8(3)
C20B C21B C22B C23B -0.2(5)
O7B C22B C23B C24B 179.6(3)
C21B C22B C23B C24B -0.4(5)
C22B C23B C24B C19B 1.0(6)
C20B C19B C24B C23B -0.8(5)
C7B C19B C24B C23B 179.5(3)
C26B O5B C25B O6B 1.5(4)
C26B O5B C25B C16B -178.0(2)
C17B C16B C25B O6B -7.1(4)
C15B C16B C25B O6B 173.5(3)
C17B C16B C25B O5B 172.4(2)
C15B C16B C25B O5B -7.0(4)
C5B C11B C27B O4B 16.7(4)
C12B C11B C27B O4B -164.0(3)
C5B C11B C27B C28B -165.5(3)
C12B C11B C27B C28B 13.8(4)
